data_7060510
loop_
_publ_author_name
'Sangeetha, Somasundaram'
'Ajaykamal, Tamilarasan'
'Murali, Mariappan'

_publ_section_title
;
 Copper(ii) complexes of 2-methyl-8-hydroxyquinoline and tri/diimine
 co-ligand: DFT calculations, DNA and BSA binding, DNA cleavage,
 cytotoxicity and induction of apoptosis
;
_journal_issue 17
_journal_name_full 'New Journal of Chemistry'
_journal_page_first 7578
_journal_page_last 7593
_journal_paper_doi 10.1039/D1NJ00392E
_journal_volume 45
_journal_year 2021
_chemical_formula_sum 'C25 H19 Cl Cu N4 O5'
_chemical_formula_weight 554.43
_space_group_IT_number 2
_space_group_name_Hall '-P 1'
_space_group_name_H-M_alt 'P -1'
_symmetry_cell_setting triclinic
_symmetry_space_group_name_H-M 'P -1'
_atom_sites_solution_hydrogens geom
_atom_sites_solution_primary direct
_atom_sites_solution_secondary difmap
_audit_creation_method SHELXL-97
_audit_update_record
;
2017-07-16 deposited with the CCDC.	2021-03-29 downloaded from the CCDC.
;
_cell_angle_alpha 75.187(2)
_cell_angle_beta 79.635(2)
_cell_angle_gamma 86.841(2)
_cell_formula_units_Z 2
_cell_length_a 7.3527(8)
_cell_length_b 12.8535(14)
_cell_length_c 13.2223(15)
_cell_measurement_reflns_used 9369
_cell_measurement_temperature 293(2)
_cell_measurement_theta_max 29.01
_cell_measurement_theta_min 1.62
_cell_volume 1188.3(2)
_computing_data_collection SMART
_computing_data_reduction 'SAINT (Bruker, 1998)'
_computing_structure_refinement 'SHELXL-97 (Sheldrick, 1997)'
_computing_structure_solution 'SIR97 (Giacovazzo et al., 1999)'
_diffrn_ambient_temperature 293(2)
_diffrn_detector_area_resol_mean '8.192 pixels/mm'
_diffrn_measured_fraction_theta_full 0.996
_diffrn_measured_fraction_theta_max 0.996
_diffrn_measurement_device_type 'BRUKER AXS SMART 1000'
_diffrn_measurement_method omega-scan
_diffrn_radiation_monochromator graphite
_diffrn_radiation_source 'fine-focus sealed tube'
_diffrn_radiation_type MoK\a
_diffrn_radiation_wavelength 0.71069
_diffrn_reflns_av_R_equivalents 0.0251
_diffrn_reflns_av_sigmaI/netI 0.0275
_diffrn_reflns_limit_h_max 10
_diffrn_reflns_limit_h_min -10
_diffrn_reflns_limit_k_max 17
_diffrn_reflns_limit_k_min -17
_diffrn_reflns_limit_l_max 17
_diffrn_reflns_limit_l_min -18
_diffrn_reflns_number 17029
_diffrn_reflns_theta_full 29.01
_diffrn_reflns_theta_max 29.01
_diffrn_reflns_theta_min 1.62
_diffrn_standards_decay_% 0
_diffrn_standards_interval_count 0
_diffrn_standards_interval_time 0
_diffrn_standards_number 0
_exptl_absorpt_coefficient_mu 1.077
_exptl_absorpt_correction_T_max 1.000000
_exptl_absorpt_correction_T_min 0.702316
_exptl_absorpt_correction_type multi-scan
_exptl_absorpt_process_details 'Bruker AXS SADABS'
_exptl_crystal_colour red
_exptl_crystal_density_diffrn 1.550
_exptl_crystal_density_method 'not measured'
_exptl_crystal_description prismatic
_exptl_crystal_F_000 566
_exptl_crystal_recrystallization_method 'Re-crystallisation from solvent: MeCN:MeOH'
_exptl_crystal_size_max 0.18
_exptl_crystal_size_mid 0.10
_exptl_crystal_size_min 0.09
_refine_diff_density_max 0.492
_refine_diff_density_min -0.284
_refine_diff_density_rms 0.050
_refine_ls_extinction_method none
_refine_ls_goodness_of_fit_ref 1.006
_refine_ls_hydrogen_treatment mixed
_refine_ls_matrix_type full
_refine_ls_number_parameters 391
_refine_ls_number_reflns 6274
_refine_ls_number_restraints 0
_refine_ls_restrained_S_all 1.006
_refine_ls_R_factor_all 0.0481
_refine_ls_R_factor_gt 0.0341
_refine_ls_shift/su_max 0.000
_refine_ls_shift/su_mean 0.000
_refine_ls_structure_factor_coef Fsqd
_refine_ls_weighting_details 'calc w=1/[\s^2^(Fo^2^)+(0.0539P)^2^+0.0000P] where P=(Fo^2^+2Fc^2^)/3'
_refine_ls_weighting_scheme calc
_refine_ls_wR_factor_gt 0.0890
_refine_ls_wR_factor_ref 0.0939
_reflns_number_gt 4623
_reflns_number_total 6274
_reflns_threshold_expression >2sigma(I)
_cod_data_source_file d1nj00392e2.cif
_cod_data_source_block mmcutmq
_cod_depositor_comments 'Adding full bibliography for 7060510.cif.'
_cod_original_sg_symbol_H-M P-1
_cod_database_code 7060510

loop_
_symmetry_equiv_pos_as_xyz
'x, y, z'
'-x, -y, -z'

loop_
_atom_site_label
_atom_site_type_symbol
_atom_site_fract_x
_atom_site_fract_y
_atom_site_fract_z
_atom_site_U_iso_or_equiv
_atom_site_adp_type
_atom_site_occupancy
_atom_site_symmetry_multiplicity
_atom_site_calc_flag
_atom_site_refinement_flags
_atom_site_disorder_assembly
_atom_site_disorder_group
Cu1 Cu 0.20837(3) 0.246112(18) 0.234418(17) 0.04793(9) Uani 1 1 d . . .
N1 N 0.26226(19) 0.41672(12) 0.23605(12) 0.0459(3) Uani 1 1 d . . .
N2 N 0.42859(19) 0.17860(12) 0.17258(11) 0.0432(3) Uani 1 1 d . . .
N3 N 0.1567(2) 0.26217(13) 0.08430(13) 0.0527(4) Uani 1 1 d . . .
N4 N 0.3330(2) 0.18755(12) 0.36599(12) 0.0510(4) Uani 1 1 d . . .
O1 O -0.03212(18) 0.28339(11) 0.29586(12) 0.0607(4) Uani 1 1 d . . .
C1 C 0.4093(3) 0.47893(16) 0.20979(16) 0.0543(4) Uani 1 1 d . . .
C2 C 0.4088(3) 0.57489(18) 0.2430(2) 0.0693(6) Uani 1 1 d . . .
C3 C 0.2540(4) 0.60718(18) 0.2996(2) 0.0686(6) Uani 1 1 d . . .
C4 C 0.0934(3) 0.54455(15) 0.32769(15) 0.0532(4) Uani 1 1 d . . .
C5 C -0.0741(3) 0.57205(19) 0.38552(18) 0.0647(6) Uani 1 1 d . . .
C6 C -0.2197(3) 0.50526(19) 0.41003(18) 0.0670(6) Uani 1 1 d . . .
C7 C -0.2096(3) 0.40720(19) 0.38062(18) 0.0624(5) Uani 1 1 d . . .
C8 C -0.0478(2) 0.37528(15) 0.32396(15) 0.0500(4) Uani 1 1 d . . .
C9 C 0.1065(2) 0.44729(14) 0.29518(13) 0.0441(4) Uani 1 1 d . . .
C10 C 0.5793(3) 0.4437(2) 0.1443(2) 0.0724(6) Uani 1 1 d . . .
H10A H 0.6513 0.3954 0.1902 0.109 Uiso 1 1 calc R . .
H10B H 0.6518 0.5055 0.1050 0.109 Uiso 1 1 calc R . .
H10C H 0.5432 0.4077 0.0958 0.109 Uiso 1 1 calc R . .
C11 C 0.4440(2) 0.16936(14) 0.07260(14) 0.0465(4) Uani 1 1 d . . .
C12 C 0.5963(3) 0.11859(18) 0.02748(17) 0.0584(5) Uani 1 1 d . . .
C13 C 0.7311(3) 0.07917(19) 0.08761(18) 0.0661(6) Uani 1 1 d . . .
C14 C 0.7126(3) 0.08801(18) 0.19088(19) 0.0603(5) Uani 1 1 d . . .
C15 C 0.5566(2) 0.13791(14) 0.23264(14) 0.0466(4) Uani 1 1 d . . .
C16 C 0.2845(3) 0.21681(15) 0.02170(14) 0.0487(4) Uani 1 1 d . . .
C17 C 0.2646(3) 0.21578(19) -0.07987(17) 0.0614(5) Uani 1 1 d . . .
C18 C 0.1105(4) 0.2658(2) -0.1188(2) 0.0754(7) Uani 1 1 d . . .
C19 C -0.0144(4) 0.3149(3) -0.0571(2) 0.0811(8) Uani 1 1 d . . .
C20 C 0.0093(3) 0.3115(2) 0.0440(2) 0.0698(6) Uani 1 1 d . . .
C21 C 0.5060(3) 0.14966(14) 0.34252(14) 0.0477(4) Uani 1 1 d . . .
C22 C 0.6240(3) 0.12330(18) 0.41600(18) 0.0626(5) Uani 1 1 d . . .
C23 C 0.5581(5) 0.1341(2) 0.5177(2) 0.0781(7) Uani 1 1 d . . .
C24 C 0.3797(5) 0.1695(2) 0.54278(19) 0.0783(7) Uani 1 1 d . . .
C25 C 0.2708(4) 0.19604(19) 0.46541(17) 0.0649(6) Uani 1 1 d . . .
Cl1 Cl 0.15350(6) -0.06936(4) 0.24780(3) 0.04946(11) Uani 1 1 d . . .
O2 O 0.3424(2) -0.10283(16) 0.23896(13) 0.0828(5) Uani 1 1 d . . .
O3 O 0.0363(3) -0.15602(15) 0.30004(18) 0.1094(8) Uani 1 1 d . . .
O4 O 0.1160(3) -0.02617(18) 0.14291(13) 0.1006(7) Uani 1 1 d . . .
O5 O 0.1196(3) 0.01264(15) 0.30337(16) 0.0885(5) Uani 1 1 d . . .
H2 H 0.517(3) 0.6168(18) 0.2264(18) 0.068(6) Uiso 1 1 d . . .
H3 H 0.257(3) 0.6712(18) 0.3291(18) 0.066(6) Uiso 1 1 d . . .
H5 H -0.078(3) 0.6309(17) 0.4070(17) 0.060(6) Uiso 1 1 d . . .
H6 H -0.334(3) 0.5246(18) 0.4506(18) 0.072(7) Uiso 1 1 d . . .
H7 H -0.321(3) 0.3638(17) 0.4014(17) 0.066(6) Uiso 1 1 d . . .
H12 H 0.602(3) 0.1095(16) -0.0398(17) 0.056(6) Uiso 1 1 d . . .
H13 H 0.837(3) 0.0461(18) 0.0622(18) 0.067(6) Uiso 1 1 d . . .
H14 H 0.797(3) 0.0693(18) 0.2276(19) 0.072(7) Uiso 1 1 d . . .
H17 H 0.349(3) 0.1834(17) -0.1178(18) 0.059(6) Uiso 1 1 d . . .
H18 H 0.097(4) 0.264(2) -0.186(2) 0.097(9) Uiso 1 1 d . . .
H19 H -0.108(4) 0.353(2) -0.076(2) 0.096(9) Uiso 1 1 d . . .
H20 H -0.062(3) 0.3435(19) 0.084(2) 0.071(7) Uiso 1 1 d . . .
H22 H 0.744(3) 0.0981(15) 0.3988(15) 0.045(5) Uiso 1 1 d . . .
H23 H 0.631(3) 0.1214(18) 0.5638(18) 0.065(6) Uiso 1 1 d . . .
H24 H 0.331(4) 0.172(2) 0.614(2) 0.093(8) Uiso 1 1 d . . .
H25 H 0.158(3) 0.2223(17) 0.4796(16) 0.056(6) Uiso 1 1 d . . .

loop_
_atom_site_aniso_label
_atom_site_aniso_U_11
_atom_site_aniso_U_22
_atom_site_aniso_U_33
_atom_site_aniso_U_23
_atom_site_aniso_U_13
_atom_site_aniso_U_12
Cu1 0.04113(13) 0.05642(15) 0.04814(14) -0.02227(10) -0.00099(9) 0.00493(9)
N1 0.0397(7) 0.0488(8) 0.0474(8) -0.0115(6) -0.0047(6) 0.0036(6)
N2 0.0415(7) 0.0470(8) 0.0415(7) -0.0151(6) -0.0032(6) 0.0023(6)
N3 0.0438(8) 0.0622(10) 0.0529(9) -0.0173(7) -0.0077(7) 0.0040(7)
N4 0.0587(9) 0.0530(9) 0.0433(8) -0.0192(7) -0.0028(7) -0.0012(7)
O1 0.0427(7) 0.0620(8) 0.0797(10) -0.0344(7) 0.0086(6) -0.0046(6)
C1 0.0471(10) 0.0533(11) 0.0580(11) -0.0069(9) -0.0075(8) 0.0002(8)
C2 0.0592(13) 0.0499(12) 0.0949(18) -0.0121(11) -0.0099(12) -0.0086(10)
C3 0.0757(15) 0.0467(11) 0.0848(16) -0.0176(11) -0.0167(12) 0.0022(10)
C4 0.0617(11) 0.0451(10) 0.0522(11) -0.0114(8) -0.0130(9) 0.0114(8)
C5 0.0785(15) 0.0542(12) 0.0625(13) -0.0225(10) -0.0104(11) 0.0214(11)
C6 0.0615(13) 0.0735(14) 0.0618(13) -0.0231(11) 0.0021(10) 0.0231(11)
C7 0.0477(11) 0.0684(13) 0.0651(13) -0.0181(10) 0.0067(9) 0.0054(10)
C8 0.0430(9) 0.0559(10) 0.0501(10) -0.0183(8) -0.0009(7) 0.0073(8)
C9 0.0441(9) 0.0442(9) 0.0427(9) -0.0104(7) -0.0074(7) 0.0077(7)
C10 0.0423(10) 0.0813(15) 0.0860(17) -0.0165(13) 0.0039(10) -0.0053(10)
C11 0.0467(9) 0.0491(9) 0.0438(9) -0.0163(7) -0.0013(7) 0.0003(7)
C12 0.0572(11) 0.0700(13) 0.0491(11) -0.0263(10) 0.0021(9) 0.0067(10)
C13 0.0535(11) 0.0741(14) 0.0675(14) -0.0261(11) 0.0036(10) 0.0188(10)
C14 0.0480(10) 0.0675(13) 0.0641(13) -0.0159(10) -0.0110(10) 0.0139(9)
C15 0.0457(9) 0.0465(9) 0.0471(10) -0.0128(8) -0.0050(7) -0.0002(7)
C16 0.0503(10) 0.0503(10) 0.0451(10) -0.0122(8) -0.0048(8) -0.0056(8)
C17 0.0705(14) 0.0669(13) 0.0470(11) -0.0151(10) -0.0085(10) -0.0043(11)
C18 0.0827(17) 0.0901(17) 0.0542(13) -0.0077(12) -0.0241(12) -0.0147(14)
C19 0.0620(14) 0.103(2) 0.0739(17) -0.0033(14) -0.0268(13) -0.0003(14)
C20 0.0483(11) 0.0887(17) 0.0720(15) -0.0193(13) -0.0135(11) 0.0101(11)
C21 0.0531(10) 0.0450(9) 0.0454(10) -0.0108(7) -0.0085(8) -0.0052(8)
C22 0.0654(13) 0.0638(13) 0.0589(13) -0.0087(10) -0.0198(10) -0.0045(11)
C23 0.105(2) 0.0811(16) 0.0536(13) -0.0106(12) -0.0339(14) -0.0117(15)
C24 0.112(2) 0.0799(16) 0.0443(12) -0.0193(11) -0.0087(13) -0.0105(15)
C25 0.0806(16) 0.0674(13) 0.0463(11) -0.0219(10) 0.0020(10) -0.0016(12)
Cl1 0.0486(2) 0.0538(2) 0.0473(2) -0.01811(19) -0.00529(18) 0.00403(18)
O2 0.0565(9) 0.1263(15) 0.0695(11) -0.0329(10) -0.0164(8) 0.0249(9)
O3 0.1029(15) 0.0717(11) 0.1389(19) -0.0306(12) 0.0308(14) -0.0243(11)
O4 0.0909(13) 0.1530(18) 0.0581(10) -0.0307(11) -0.0235(9) 0.0533(12)
O5 0.0960(12) 0.0856(12) 0.0985(13) -0.0572(10) -0.0046(10) -0.0033(10)

loop_
_atom_type_symbol
_atom_type_description
_atom_type_scat_dispersion_real
_atom_type_scat_dispersion_imag
_atom_type_scat_source
C C 0.0033 0.0016 'International Tables Vol C Tables 4.2.6.8 and 6.1.1.4'
H H 0.0000 0.0000 'International Tables Vol C Tables 4.2.6.8 and 6.1.1.4'
N N 0.0061 0.0033 'International Tables Vol C Tables 4.2.6.8 and 6.1.1.4'
O O 0.0106 0.0060 'International Tables Vol C Tables 4.2.6.8 and 6.1.1.4'
Cl Cl 0.1484 0.1585 'International Tables Vol C Tables 4.2.6.8 and 6.1.1.4'
Cu Cu 0.3201 1.2651 'International Tables Vol C Tables 4.2.6.8 and 6.1.1.4'

loop_
_geom_angle_atom_site_label_1
_geom_angle_atom_site_label_2
_geom_angle_atom_site_label_3
_geom_angle
_geom_angle_site_symmetry_1
_geom_angle_site_symmetry_3
_geom_angle_publ_flag
O1 Cu1 N2 167.35(6) . . ?
O1 Cu1 N3 97.35(6) . . ?
N2 Cu1 N3 79.26(6) . . ?
O1 Cu1 N4 102.26(7) . . ?
N2 Cu1 N4 79.27(6) . . ?
N3 Cu1 N4 157.64(6) . . ?
O1 Cu1 N1 80.95(5) . . ?
N2 Cu1 N1 111.66(6) . . ?
N3 Cu1 N1 102.99(6) . . ?
N4 Cu1 N1 90.70(6) . . ?
C1 N1 C9 118.98(16) . . ?
C1 N1 Cu1 135.09(13) . . ?
C9 N1 Cu1 104.80(11) . . ?
C15 N2 C11 121.78(15) . . ?
C15 N2 Cu1 119.04(12) . . ?
C11 N2 Cu1 119.10(12) . . ?
C16 N3 C20 118.34(19) . . ?
C16 N3 Cu1 114.95(12) . . ?
C20 N3 Cu1 126.71(16) . . ?
C25 N4 C21 118.67(18) . . ?
C25 N4 Cu1 127.34(16) . . ?
C21 N4 Cu1 113.39(12) . . ?
C8 O1 Cu1 116.30(11) . . ?
N1 C1 C2 121.33(19) . . ?
N1 C1 C10 118.02(18) . . ?
C2 C1 C10 120.64(19) . . ?
C3 C2 C1 120.2(2) . . ?
C3 C2 H2 119.6(14) . . ?
C1 C2 H2 120.3(14) . . ?
C2 C3 C4 120.4(2) . . ?
C2 C3 H3 120.0(13) . . ?
C4 C3 H3 119.2(13) . . ?
C3 C4 C5 124.42(19) . . ?
C3 C4 C9 116.17(18) . . ?
C5 C4 C9 119.41(19) . . ?
C6 C5 C4 119.8(2) . . ?
C6 C5 H5 122.2(15) . . ?
C4 C5 H5 117.9(15) . . ?
C5 C6 C7 122.1(2) . . ?
C5 C6 H6 119.1(14) . . ?
C7 C6 H6 118.8(14) . . ?
C8 C7 C6 120.9(2) . . ?
C8 C7 H7 122.3(13) . . ?
C6 C7 H7 116.8(13) . . ?
O1 C8 C7 122.75(18) . . ?
O1 C8 C9 119.88(15) . . ?
C7 C8 C9 117.37(17) . . ?
N1 C9 C4 122.85(16) . . ?
N1 C9 C8 116.71(15) . . ?
C4 C9 C8 120.44(16) . . ?
C1 C10 H10A 109.5 . . ?
C1 C10 H10B 109.5 . . ?
H10A C10 H10B 109.5 . . ?
C1 C10 H10C 109.5 . . ?
H10A C10 H10C 109.5 . . ?
H10B C10 H10C 109.5 . . ?
N2 C11 C12 120.49(17) . . ?
N2 C11 C16 112.97(15) . . ?
C12 C11 C16 126.54(17) . . ?
C13 C12 C11 118.13(19) . . ?
C13 C12 H12 122.4(13) . . ?
C11 C12 H12 119.4(13) . . ?
C12 C13 C14 120.84(19) . . ?
C12 C13 H13 122.9(14) . . ?
C14 C13 H13 116.3(14) . . ?
C15 C14 C13 118.7(2) . . ?
C15 C14 H14 118.4(17) . . ?
C13 C14 H14 122.7(16) . . ?
N2 C15 C14 120.02(18) . . ?
N2 C15 C21 113.00(15) . . ?
C14 C15 C21 126.94(18) . . ?
N3 C16 C17 121.93(19) . . ?
N3 C16 C11 113.60(16) . . ?
C17 C16 C11 124.47(18) . . ?
C16 C17 C18 118.5(2) . . ?
C16 C17 H17 119.5(15) . . ?
C18 C17 H17 122.0(15) . . ?
C19 C18 C17 119.5(2) . . ?
C19 C18 H18 122.2(18) . . ?
C17 C18 H18 118.3(18) . . ?
C18 C19 C20 119.8(2) . . ?
C18 C19 H19 126(2) . . ?
C20 C19 H19 114(2) . . ?
N3 C20 C19 121.9(3) . . ?
N3 C20 H20 114.9(17) . . ?
C19 C20 H20 123.1(17) . . ?
N4 C21 C22 122.41(18) . . ?
N4 C21 C15 114.18(16) . . ?
C22 C21 C15 123.41(19) . . ?
C21 C22 C23 118.0(2) . . ?
C21 C22 H22 121.9(12) . . ?
C23 C22 H22 120.1(12) . . ?
C24 C23 C22 119.7(2) . . ?
C24 C23 H23 120.8(16) . . ?
C22 C23 H23 119.4(16) . . ?
C25 C24 C23 119.3(2) . . ?
C25 C24 H24 120.6(17) . . ?
C23 C24 H24 120.0(17) . . ?
N4 C25 C24 121.9(2) . . ?
N4 C25 H25 117.9(14) . . ?
C24 C25 H25 120.2(14) . . ?
O3 Cl1 O5 109.23(12) . . ?
O3 Cl1 O2 111.02(13) . . ?
O5 Cl1 O2 110.95(12) . . ?
O3 Cl1 O4 109.74(14) . . ?
O5 Cl1 O4 108.20(12) . . ?
O2 Cl1 O4 107.64(10) . . ?

loop_
_geom_bond_atom_site_label_1
_geom_bond_atom_site_label_2
_geom_bond_distance
_geom_bond_site_symmetry_2
_geom_bond_publ_flag
Cu1 O1 1.8987(13) . ?
Cu1 N2 1.9429(14) . ?
Cu1 N3 2.0445(16) . ?
Cu1 N4 2.0640(16) . ?
Cu1 N1 2.2560(15) . ?
N1 C1 1.322(2) . ?
N1 C9 1.365(2) . ?
N2 C15 1.339(2) . ?
N2 C11 1.341(2) . ?
N3 C16 1.347(2) . ?
N3 C20 1.349(3) . ?
N4 C25 1.342(2) . ?
N4 C21 1.349(2) . ?
O1 C8 1.319(2) . ?
C1 C2 1.411(3) . ?
C1 C10 1.506(3) . ?
C2 C3 1.352(3) . ?
C2 H2 0.95(2) . ?
C3 C4 1.405(3) . ?
C3 H3 1.00(2) . ?
C4 C5 1.406(3) . ?
C4 C9 1.416(3) . ?
C5 C6 1.350(3) . ?
C5 H5 0.87(2) . ?
C6 C7 1.406(3) . ?
C6 H6 0.97(2) . ?
C7 C8 1.388(3) . ?
C7 H7 0.98(2) . ?
C8 C9 1.439(3) . ?
C10 H10A 0.9600 . ?
C10 H10B 0.9600 . ?
C10 H10C 0.9600 . ?
C11 C12 1.384(2) . ?
C11 C16 1.482(3) . ?
C12 C13 1.376(3) . ?
C12 H12 0.92(2) . ?
C13 C14 1.381(3) . ?
C13 H13 0.92(2) . ?
C14 C15 1.380(3) . ?
C14 H14 0.84(2) . ?
C15 C21 1.478(2) . ?
C16 C17 1.380(3) . ?
C17 C18 1.386(3) . ?
C17 H17 0.88(2) . ?
C18 C19 1.356(4) . ?
C18 H18 0.92(3) . ?
C19 C20 1.368(4) . ?
C19 H19 0.86(3) . ?
C20 H20 0.85(3) . ?
C21 C22 1.383(3) . ?
C22 C23 1.385(3) . ?
C22 H22 0.935(19) . ?
C23 C24 1.375(4) . ?
C23 H23 0.86(2) . ?
C24 C25 1.375(4) . ?
C24 H24 0.96(3) . ?
C25 H25 0.89(2) . ?
Cl1 O3 1.3996(18) . ?
Cl1 O5 1.4192(16) . ?
Cl1 O2 1.4245(15) . ?
Cl1 O4 1.4266(17) . ?
